data_4070995
loop_
_publ_author_name
'Hoover, Jessica M.'
'Freudenthal, John'
'Michael, Forrest E.'
'Mayer, James M.'

_publ_section_title
;
 Reactivity of Low-Valent Iridium, Rhodium, and Platinum Complexes with
 Di- and Tetrasubstituted Hydrazines
;
_journal_issue 10
_journal_name_full Organometallics
_journal_page_first 2238
_journal_paper_doi 10.1021/om701192s
_journal_volume 27
_journal_year 2008
_chemical_formula_moiety 'C17 H18 N4 O2 Pt1'
_chemical_formula_sum 'C17 H18 N4 O2 Pt'
_chemical_formula_weight 505.44
_chemical_name_common IV062
_chemical_name_systematic
; 
IV062 
;
_space_group_IT_number 14
_symmetry_cell_setting monoclinic
_symmetry_Int_Tables_number 14
_symmetry_space_group_name_Hall '-P 2ybc'
_symmetry_space_group_name_H-M 'P 1 21/c 1'
_atom_sites_solution_hydrogens geom
_atom_sites_solution_primary direct
_atom_sites_solution_secondary difmap
_audit_creation_method SHELXL-97
_cell_angle_alpha 90.00
_cell_angle_beta 105.1153(7)
_cell_angle_gamma 90.00
_cell_formula_units_Z 8
_cell_length_a 14.4886(2)
_cell_length_b 22.0667(4)
_cell_length_c 10.2932(3)
_cell_measurement_reflns_used 128
_cell_measurement_temperature 130(2)
_cell_volume 3177.04(12)
_computing_cell_refinement 'HKL Scalepack (Otwinowski & Minor 1997)'
_computing_data_collection KappaCCD
_computing_data_reduction 'HKL Scalepack (Otwinowski & Minor 1997)'
_computing_molecular_graphics 'maXus, Zortep'
_computing_publication_material 'SHELXL-97 (Sheldrick, 1997)'
_computing_structure_refinement 'SHELXL-97 (Sheldrick, 1997)'
_computing_structure_solution 'SHELXL-97 (Sheldrick, 1997)'
_diffrn_ambient_temperature 130(2)
_diffrn_measured_fraction_theta_full 0.991
_diffrn_measured_fraction_theta_max 0.879
_diffrn_measurement_device_type 'Nonius KappaCCD'
_diffrn_measurement_method '\f and \w scans'
_diffrn_radiation_monochromator graphite
_diffrn_radiation_source 'fine-focus sealed tube'
_diffrn_radiation_type MoK\a
_diffrn_radiation_wavelength 0.71073
_diffrn_reflns_av_R_equivalents 0.0628
_diffrn_reflns_av_sigmaI/netI 0.1152
_diffrn_reflns_limit_h_max 18
_diffrn_reflns_limit_h_min -19
_diffrn_reflns_limit_k_max 23
_diffrn_reflns_limit_k_min -30
_diffrn_reflns_limit_l_max 13
_diffrn_reflns_limit_l_min -13
_diffrn_reflns_number 14199
_diffrn_reflns_theta_full 25.00
_diffrn_reflns_theta_max 30.04
_diffrn_reflns_theta_min 2.25
_exptl_absorpt_coefficient_mu 8.851
_exptl_absorpt_correction_T_max 0.6459
_exptl_absorpt_correction_T_min 0.4514
_exptl_absorpt_correction_type multi-scan
_exptl_absorpt_process_details HKL2000
_exptl_crystal_colour yellow
_exptl_crystal_density_diffrn 2.113
_exptl_crystal_density_method 'not measured'
_exptl_crystal_description 'cut block'
_exptl_crystal_F_000 1936
_exptl_crystal_size_max 0.10
_exptl_crystal_size_mid 0.10
_exptl_crystal_size_min 0.05
_refine_diff_density_max 1.188
_refine_diff_density_min -0.624
_refine_diff_density_rms 0.100
_refine_ls_extinction_method none
_refine_ls_goodness_of_fit_ref 0.916
_refine_ls_hydrogen_treatment constr
_refine_ls_matrix_type full
_refine_ls_number_parameters 437
_refine_ls_number_reflns 8181
_refine_ls_number_restraints 0
_refine_ls_restrained_S_all 0.916
_refine_ls_R_factor_all 0.0982
_refine_ls_R_factor_gt 0.0497
_refine_ls_shift/su_max 0.004
_refine_ls_shift/su_mean 0.002
_refine_ls_structure_factor_coef Fsqd
_refine_ls_weighting_details 'calc w=1/[\s^2^(Fo^2^)+(0.0477P)^2^+0.0000P] where P=(Fo^2^+2Fc^2^)/3'
_refine_ls_weighting_scheme calc
_refine_ls_wR_factor_gt 0.0964
_refine_ls_wR_factor_ref 0.1103
_reflns_number_gt 4962
_reflns_number_total 8181
_reflns_threshold_expression >2sigma(I)
_cod_data_source_file om701192s-file006.cif
_cod_data_source_block shelxl
_cod_depositor_comments
;
The following automatic conversions were performed:

'_symmetry_cell_setting' value 'Monoclinic' changed to 'monoclinic'
according to /home/saulius/struct/CIF-dictionaries/cif_core.dic
dictionary named 'cif_core.dic' version 2.4.1 from 2010-06-29.

Automatic conversion script
Id: cif_fix_values 1715 2011-07-08 13:25:40Z adriana 
;
_cod_original_sg_symbol_H-M 'P 21/c'
_cod_database_code 4070995

loop_
_symmetry_equiv_pos_as_xyz
'x, y, z'
'-x, y+1/2, -z+1/2'
'-x, -y, -z'
'x, -y-1/2, z-1/2'

loop_
_atom_site_label
_atom_site_type_symbol
_atom_site_fract_x
_atom_site_fract_y
_atom_site_fract_z
_atom_site_U_iso_or_equiv
_atom_site_adp_type
_atom_site_occupancy
_atom_site_symmetry_multiplicity
_atom_site_calc_flag
_atom_site_refinement_flags
Pt1 Pt 0.60527(2) 0.083618(13) 0.64737(3) 0.0420(3) Uani 1 1 d .
N3 N 0.6054(5) 0.0455(3) 0.4688(7) 0.0456(16) Uani 1 1 d .
N4 N 0.6404(5) -0.0056(3) 0.7067(6) 0.0413(15) Uani 1 1 d .
N1 N 0.6087(5) 0.1221(3) 0.8252(6) 0.0463(16) Uani 1 1 d .
C1 C 0.5595(6) 0.1683(3) 0.5788(7) 0.0442(18) Uani 1 1 d .
H1A H 0.6081 0.1877 0.5406 0.053 Uiso 1 1 calc R
H1B H 0.4995 0.1649 0.5064 0.053 Uiso 1 1 calc R
C14 C 0.6401(6) -0.0442(4) 0.3595(8) 0.050(2) Uani 1 1 d .
H14 H 0.6612 -0.0851 0.3652 0.060 Uiso 1 1 calc R
C16 C 0.5881(6) 0.0450(4) 0.2315(8) 0.053(2) Uani 1 1 d .
H16 H 0.5723 0.0664 0.1486 0.064 Uiso 1 1 d R
C11 C 0.6720(6) -0.1040(3) 0.6306(8) 0.0463(19) Uani 1 1 d .
H11 H 0.6817 -0.1295 0.5610 0.056 Uiso 1 1 calc R
C13 C 0.6333(6) -0.0141(4) 0.4744(7) 0.048(2) Uani 1 1 d .
C17 C 0.5833(6) 0.0735(4) 0.3499(8) 0.049(2) Uani 1 1 d .
H17 H 0.5635 0.1147 0.3460 0.059 Uiso 1 1 calc R
C2 C 0.5421(7) 0.2081(3) 0.6940(8) 0.049(2) Uani 1 1 d .
H2 H 0.5946 0.2386 0.7214 0.059 Uiso 1 1 calc R
C15 C 0.6164(6) -0.0150(4) 0.2358(9) 0.053(2) Uani 1 1 d .
H15 H 0.6195 -0.0357 0.1561 0.064 Uiso 1 1 calc R
C10 C 0.6794(6) -0.1268(4) 0.7574(8) 0.050(2) Uani 1 1 d .
H10 H 0.6932 -0.1685 0.7752 0.060 Uiso 1 1 calc R
C12 C 0.6498(6) -0.0425(4) 0.6060(8) 0.047(2) Uani 1 1 d .
Pt2 Pt 0.10909(2) 0.058461(12) 0.38437(3) 0.0400(3) Uani 1 1 d .
N8 N 0.1328(5) -0.0315(3) 0.3998(6) 0.0411(15) Uani 1 1 d .
N5 N 0.0894(5) 0.1483(3) 0.3662(6) 0.0443(16) Uani 1 1 d .
C30 C 0.1403(6) -0.0567(3) 0.5234(8) 0.0421(18) Uani 1 1 d .
C29 C 0.1353(5) -0.0137(3) 0.6299(7) 0.0418(18) Uani 1 1 d .
C26 C 0.1322(6) 0.0741(3) 0.8132(7) 0.047(2) Uani 1 1 d .
H26 H 0.1310 0.1053 0.8764 0.057 Uiso 1 1 calc R
N7 N 0.1206(5) 0.0456(3) 0.5884(6) 0.0441(16) Uani 1 1 d .
C19 C 0.0638(6) 0.1286(3) 0.1286(7) 0.0435(18) Uani 1 1 d .
H19 H 0.1209 0.1479 0.1079 0.052 Uiso 1 1 calc R
C18 C 0.0898(6) 0.0637(3) 0.1816(7) 0.0410(17) Uani 1 1 d .
H18A H 0.1491 0.0508 0.1589 0.049 Uiso 1 1 calc R
H18B H 0.0380 0.0356 0.1365 0.049 Uiso 1 1 calc R
C23 C 0.1488(7) 0.1930(3) 0.4326(8) 0.050(2) Uani 1 1 d .
C27 C 0.1469(6) 0.0147(4) 0.8565(8) 0.051(2) Uani 1 1 d .
H27 H 0.1570 0.0047 0.9489 0.062 Uiso 1 1 calc R
C25 C 0.1195(6) 0.0882(3) 0.6818(8) 0.0450(19) Uani 1 1 d .
H25 H 0.1094 0.1293 0.6546 0.054 Uiso 1 1 calc R
C28 C 0.1465(6) -0.0301(3) 0.7617(7) 0.0421(18) Uani 1 1 d .
H28 H 0.1539 -0.0715 0.7876 0.050 Uiso 1 1 calc R
C32 C 0.1614(7) -0.1548(4) 0.4377(8) 0.053(2) Uani 1 1 d .
H32 H 0.1691 -0.1974 0.4497 0.063 Uiso 1 1 calc R
C7 C 0.6755(7) 0.1710(4) 1.0425(8) 0.055(2) Uani 1 1 d .
H7A H 0.7277 0.1647 1.1237 0.082 Uiso 1 1 calc R
H7B H 0.6141 0.1676 1.0652 0.082 Uiso 1 1 calc R
H7C H 0.6812 0.2114 1.0059 0.082 Uiso 1 1 calc R
O1 O 0.4473(4) 0.1362(2) 0.9389(5) 0.0508(14) Uani 1 1 d .
C4 C 0.4031(6) 0.2217(3) 0.7840(8) 0.050(2) Uani 1 1 d .
H4A H 0.4060 0.2558 0.8473 0.060 Uiso 1 1 calc R
H4B H 0.3356 0.2090 0.7493 0.060 Uiso 1 1 calc R
C3 C 0.4447(8) 0.2400(5) 0.6696(10) 0.072(3) Uani 1 1 d .
H3A H 0.4528 0.2845 0.6683 0.086 Uiso 1 1 calc R
H3B H 0.4019 0.2272 0.5823 0.086 Uiso 1 1 calc R
C5 C 0.4631(6) 0.1699(3) 0.8524(8) 0.0461(19) Uani 1 1 d .
C34 C 0.1428(6) -0.0676(3) 0.2993(8) 0.047(2) Uani 1 1 d .
H34 H 0.1370 -0.0503 0.2130 0.056 Uiso 1 1 calc R
C9 C 0.6669(6) -0.0891(3) 0.8593(9) 0.048(2) Uani 1 1 d .
H9 H 0.6703 -0.1046 0.9465 0.057 Uiso 1 1 calc R
C33 C 0.1612(6) -0.1286(3) 0.3165(8) 0.0465(19) Uani 1 1 d .
H33 H 0.1735 -0.1523 0.2457 0.056 Uiso 1 1 calc R
C31 C 0.1505(6) -0.1186(3) 0.5420(8) 0.048(2) Uani 1 1 d .
H31 H 0.1499 -0.1361 0.6261 0.058 Uiso 1 1 calc R
C8 C 0.6493(6) -0.0289(3) 0.8305(8) 0.050(2) Uani 1 1 d .
H8 H 0.6432 -0.0025 0.9007 0.060 Uiso 1 1 calc R
O2 O 0.7487(4) 0.0879(2) 0.9567(5) 0.0493(14) Uani 1 1 d .
O3 O -0.0834(4) 0.2241(2) 0.2685(5) 0.0494(14) Uani 1 1 d .
N6 N 0.0365(5) 0.1638(3) 0.2341(6) 0.0412(15) Uani 1 1 d .
C20 C -0.0218(6) 0.1366(3) 0.0103(7) 0.0422(18) Uani 1 1 d .
H20A H -0.0653 0.1014 0.0010 0.051 Uiso 1 1 calc R
H20B H -0.0019 0.1415 -0.0742 0.051 Uiso 1 1 calc R
C6 C 0.6809(6) 0.1237(3) 0.9391(8) 0.0450(19) Uani 1 1 d .
C21 C -0.0706(6) 0.1946(3) 0.0426(7) 0.0459(19) Uani 1 1 d .
H21A H -0.0468 0.2308 0.0048 0.055 Uiso 1 1 calc R
H21B H -0.1409 0.1921 0.0066 0.055 Uiso 1 1 calc R
C24 C 0.1446(7) 0.2553(3) 0.3675(8) 0.053(2) Uani 1 1 d .
H24A H 0.1899 0.2825 0.4273 0.080 Uiso 1 1 calc R
H24B H 0.0798 0.2717 0.3518 0.080 Uiso 1 1 calc R
H24C H 0.1613 0.2517 0.2816 0.080 Uiso 1 1 calc R
O4 O 0.2068(4) 0.1831(2) 0.5428(5) 0.0487(14) Uani 1 1 d .
N2 N 0.5419(5) 0.1689(3) 0.8072(6) 0.0455(16) Uani 1 1 d .
C22 C -0.0432(6) 0.1965(3) 0.1931(8) 0.0443(19) Uani 1 1 d .

loop_
_atom_site_aniso_label
_atom_site_aniso_U_11
_atom_site_aniso_U_22
_atom_site_aniso_U_33
_atom_site_aniso_U_23
_atom_site_aniso_U_13
_atom_site_aniso_U_12
Pt1 0.0423(4) 0.0426(4) 0.0428(4) 0.00093(12) 0.01392(17) 0.00000(13)
N3 0.034(4) 0.049(4) 0.054(4) 0.001(3) 0.012(3) 0.002(3)
N4 0.038(4) 0.039(3) 0.051(4) 0.006(3) 0.019(3) -0.002(3)
N1 0.045(4) 0.049(4) 0.052(4) 0.005(3) 0.023(4) 0.012(3)
C1 0.048(5) 0.037(4) 0.047(4) 0.000(3) 0.012(4) -0.004(3)
C14 0.046(5) 0.053(5) 0.057(5) -0.016(4) 0.023(4) -0.003(4)
C16 0.049(6) 0.071(6) 0.038(4) -0.004(4) 0.009(4) -0.011(4)
C11 0.037(5) 0.040(4) 0.062(5) -0.011(4) 0.012(4) -0.003(3)
C13 0.043(5) 0.058(5) 0.045(4) 0.004(3) 0.014(4) -0.001(4)
C17 0.050(6) 0.049(4) 0.051(5) 0.003(4) 0.022(4) -0.003(4)
C2 0.062(6) 0.040(4) 0.047(4) 0.007(3) 0.019(4) 0.004(4)
C15 0.051(6) 0.054(5) 0.058(5) -0.009(4) 0.023(4) -0.010(4)
C10 0.046(5) 0.045(4) 0.061(5) 0.001(4) 0.018(4) 0.003(4)
C12 0.040(5) 0.060(5) 0.044(4) -0.004(3) 0.018(4) -0.005(4)
Pt2 0.0429(4) 0.0409(4) 0.0370(4) -0.00014(11) 0.01203(16) 0.00050(13)
N8 0.041(4) 0.038(3) 0.046(4) -0.002(3) 0.014(3) -0.004(3)
N5 0.040(4) 0.054(4) 0.040(4) -0.001(3) 0.013(3) -0.010(3)
C30 0.042(5) 0.043(4) 0.044(4) 0.006(3) 0.016(4) -0.005(3)
C29 0.029(4) 0.052(4) 0.046(4) 0.002(3) 0.013(4) -0.003(3)
C26 0.057(6) 0.057(5) 0.034(4) 0.006(3) 0.024(4) 0.009(4)
N7 0.049(4) 0.043(4) 0.038(3) -0.002(3) 0.008(3) 0.001(3)
C19 0.041(5) 0.043(4) 0.048(4) 0.000(3) 0.015(4) -0.003(3)
C18 0.036(5) 0.038(4) 0.051(4) -0.005(3) 0.014(4) -0.001(3)
C23 0.059(6) 0.048(4) 0.047(5) 0.000(4) 0.023(4) 0.004(4)
C27 0.050(6) 0.061(5) 0.045(5) 0.005(4) 0.016(4) 0.008(4)
C25 0.043(5) 0.051(5) 0.045(4) 0.002(3) 0.019(4) 0.002(4)
C28 0.045(5) 0.042(4) 0.045(4) 0.002(3) 0.022(4) -0.003(3)
C32 0.062(6) 0.045(4) 0.050(5) 0.007(4) 0.012(4) -0.010(4)
C7 0.052(6) 0.063(5) 0.046(5) -0.002(4) 0.008(4) 0.004(4)
O1 0.054(4) 0.053(3) 0.050(3) -0.003(3) 0.023(3) -0.002(3)
C4 0.048(6) 0.054(5) 0.048(5) -0.002(4) 0.012(4) 0.000(4)
C3 0.071(7) 0.079(6) 0.080(7) 0.026(5) 0.047(6) 0.029(5)
C5 0.044(5) 0.049(4) 0.043(4) -0.007(3) 0.007(4) -0.001(4)
C34 0.052(6) 0.049(4) 0.040(4) 0.001(3) 0.014(4) -0.005(4)
C9 0.041(5) 0.046(4) 0.058(5) 0.011(4) 0.014(4) -0.003(4)
C33 0.040(5) 0.046(4) 0.052(5) -0.004(3) 0.009(4) -0.001(4)
C31 0.055(6) 0.041(4) 0.054(5) 0.007(3) 0.023(4) 0.000(4)
C8 0.047(6) 0.046(5) 0.059(5) -0.007(4) 0.016(4) -0.004(4)
O2 0.055(4) 0.046(3) 0.050(3) 0.002(2) 0.017(3) 0.003(3)
O3 0.053(4) 0.050(3) 0.048(3) 0.005(2) 0.019(3) 0.016(3)
N6 0.046(4) 0.047(3) 0.030(3) -0.002(3) 0.010(3) 0.002(3)
C20 0.036(5) 0.049(4) 0.041(4) 0.003(3) 0.009(4) 0.002(3)
C6 0.048(5) 0.044(4) 0.046(5) 0.002(3) 0.018(4) -0.002(4)
C21 0.056(6) 0.047(4) 0.036(4) 0.005(3) 0.014(4) -0.004(4)
C24 0.060(6) 0.046(4) 0.054(5) 0.001(4) 0.014(5) 0.010(4)
O4 0.053(4) 0.048(3) 0.041(3) 0.002(2) 0.005(3) 0.002(3)
N2 0.044(4) 0.049(4) 0.047(4) 0.008(3) 0.017(3) 0.012(3)
C22 0.050(5) 0.041(4) 0.047(4) 0.001(3) 0.022(4) -0.005(4)

loop_
_atom_type_symbol
_atom_type_description
_atom_type_scat_dispersion_real
_atom_type_scat_dispersion_imag
_atom_type_scat_source
C C 0.0033 0.0016 'International Tables Vol C Tables 4.2.6.8 and 6.1.1.4'
H H 0.0000 0.0000 'International Tables Vol C Tables 4.2.6.8 and 6.1.1.4'
N N 0.0061 0.0033 'International Tables Vol C Tables 4.2.6.8 and 6.1.1.4'
O O 0.0106 0.0060 'International Tables Vol C Tables 4.2.6.8 and 6.1.1.4'
Pt Pt -1.7033 8.3905 'International Tables Vol C Tables 4.2.6.8 and 6.1.1.4'

loop_
_geom_angle_atom_site_label_1
_geom_angle_atom_site_label_2
_geom_angle_atom_site_label_3
_geom_angle
N1 Pt1 N3 178.5(3)
N1 Pt1 C1 81.8(3)
N3 Pt1 C1 98.3(3)
N1 Pt1 N4 100.7(2)
N3 Pt1 N4 79.3(2)
C1 Pt1 N4 174.9(3)
C17 N3 C13 118.7(7)
C17 N3 Pt1 125.7(5)
C13 N3 Pt1 115.5(5)
C8 N4 C12 119.4(6)
C8 N4 Pt1 126.4(5)
C12 N4 Pt1 114.2(5)
C6 N1 N2 116.6(6)
C6 N1 Pt1 129.2(5)
N2 N1 Pt1 109.9(5)
C2 C1 Pt1 110.9(5)
C2 C1 H1A 109.5
Pt1 C1 H1A 109.5
C2 C1 H1B 109.5
Pt1 C1 H1B 109.5
H1A C1 H1B 108.0
C13 C14 C15 120.4(8)
C13 C14 H14 119.8
C15 C14 H14 119.8
C15 C16 C17 119.2(8)
C15 C16 H16 120.4
C17 C16 H16 120.4
C10 C11 C12 118.9(7)
C10 C11 H11 120.5
C12 C11 H11 120.5
N3 C13 C14 120.7(7)
N3 C13 C12 115.3(7)
C14 C13 C12 123.9(8)
N3 C17 C16 122.6(8)
N3 C17 H17 118.7
C16 C17 H17 118.7
N2 C2 C3 102.1(6)
N2 C2 C1 108.1(6)
C3 C2 C1 117.4(8)
N2 C2 H2 109.6
C3 C2 H2 109.6
C1 C2 H2 109.6
C16 C15 C14 118.3(8)
C16 C15 H15 120.9
C14 C15 H15 120.9
C11 C10 C9 120.3(7)
C11 C10 H10 119.9
C9 C10 H10 119.9
N4 C12 C11 120.5(7)
N4 C12 C13 115.4(7)
C11 C12 C13 124.1(7)
N5 Pt2 N8 178.0(2)
N5 Pt2 C18 82.6(3)
N8 Pt2 C18 96.4(3)
N5 Pt2 N7 101.6(2)
N8 Pt2 N7 79.5(2)
C18 Pt2 N7 174.4(3)
C34 N8 C30 118.4(6)
C34 N8 Pt2 125.1(5)
C30 N8 Pt2 116.5(5)
C23 N5 N6 114.7(6)
C23 N5 Pt2 127.6(6)
N6 N5 Pt2 110.8(4)
N8 C30 C31 120.8(7)
N8 C30 C29 115.1(6)
C31 C30 C29 124.1(7)
C28 C29 N7 121.8(7)
C28 C29 C30 123.5(7)
N7 C29 C30 114.7(6)
C25 C26 C27 120.6(7)
C25 C26 H26 119.7
C27 C26 H26 119.7
C25 N7 C29 118.1(6)
C25 N7 Pt2 127.7(5)
C29 N7 Pt2 114.1(5)
N6 C19 C20 102.2(6)
N6 C19 C18 108.4(6)
C20 C19 C18 117.9(6)
N6 C19 H19 109.3
C20 C19 H19 109.3
C18 C19 H19 109.3
C19 C18 Pt2 111.7(5)
C19 C18 H18A 109.3
Pt2 C18 H18A 109.3
C19 C18 H18B 109.3
Pt2 C18 H18B 109.3
H18A C18 H18B 107.9
O4 C23 N5 121.1(7)
O4 C23 C24 120.1(8)
N5 C23 C24 118.8(8)
C26 C27 C28 118.5(7)
C26 C27 H27 120.8
C28 C27 H27 120.8
N7 C25 C26 122.0(7)
N7 C25 H25 119.0
C26 C25 H25 119.0
C29 C28 C27 119.0(7)
C29 C28 H28 120.5
C27 C28 H28 120.5
C33 C32 C31 119.3(7)
C33 C32 H32 120.4
C31 C32 H32 120.4
C6 C7 H7A 109.5
C6 C7 H7B 109.5
H7A C7 H7B 109.5
C6 C7 H7C 109.5
H7A C7 H7C 109.5
H7B C7 H7C 109.5
C5 C4 C3 105.7(7)
C5 C4 H4A 110.6
C3 C4 H4A 110.6
C5 C4 H4B 110.6
C3 C4 H4B 110.6
H4A C4 H4B 108.7
C4 C3 C2 106.6(7)
C4 C3 H3A 110.4
C2 C3 H3A 110.4
C4 C3 H3B 110.4
C2 C3 H3B 110.4
H3A C3 H3B 108.6
O1 C5 N2 125.4(7)
O1 C5 C4 127.5(8)
N2 C5 C4 107.0(7)
N8 C34 C33 122.5(7)
N8 C34 H34 118.7
C33 C34 H34 118.7
C8 C9 C10 118.1(7)
C8 C9 H9 120.9
C10 C9 H9 120.9
C32 C33 C34 118.9(7)
C32 C33 H33 120.6
C34 C33 H33 120.6
C32 C31 C30 119.6(7)
C32 C31 H31 120.2
C30 C31 H31 120.2
N4 C8 C9 122.7(7)
N4 C8 H8 118.6
C9 C8 H8 118.6
C22 N6 N5 129.8(6)
C22 N6 C19 115.4(6)
N5 N6 C19 113.6(6)
C19 C20 C21 104.5(6)
C19 C20 H20A 110.9
C21 C20 H20A 110.9
C19 C20 H20B 110.9
C21 C20 H20B 110.9
H20A C20 H20B 108.9
O2 C6 N1 121.0(7)
O2 C6 C7 121.6(8)
N1 C6 C7 117.4(7)
C22 C21 C20 103.6(6)
C22 C21 H21A 111.0
C20 C21 H21A 111.0
C22 C21 H21B 111.0
C20 C21 H21B 111.0
H21A C21 H21B 109.0
C23 C24 H24A 109.5
C23 C24 H24B 109.5
H24A C24 H24B 109.5
C23 C24 H24C 109.5
H24A C24 H24C 109.5
H24B C24 H24C 109.5
C5 N2 N1 126.1(6)
C5 N2 C2 116.7(7)
N1 N2 C2 113.7(6)
O3 C22 N6 125.2(7)
O3 C22 C21 128.1(8)
N6 C22 C21 106.7(6)

loop_
_geom_bond_atom_site_label_1
_geom_bond_atom_site_label_2
_geom_bond_distance
Pt1 N1 2.007(6)
Pt1 N3 2.022(6)
Pt1 C1 2.045(7)
Pt1 N4 2.085(6)
N3 C17 1.334(10)
N3 C13 1.371(10)
N4 C8 1.349(10)
N4 C12 1.353(9)
N1 C6 1.353(10)
N1 N2 1.394(8)
C1 C2 1.548(10)
C1 H1A 0.9900
C1 H1B 0.9900
C14 C13 1.382(10)
C14 C15 1.388(12)
C14 H14 0.9500
C16 C15 1.382(12)
C16 C17 1.390(11)
C16 H16 0.9501
C11 C10 1.376(11)
C11 C12 1.401(11)
C11 H11 0.9500
C13 C12 1.455(10)
C17 H17 0.9500
C2 N2 1.452(9)
C2 C3 1.539(12)
C2 H2 1.0000
C15 H15 0.9500
C10 C9 1.387(11)
C10 H10 0.9500
Pt2 N5 2.006(6)
Pt2 N8 2.013(6)
Pt2 C18 2.035(7)
Pt2 N7 2.082(6)
N8 C34 1.344(9)
N8 C30 1.367(9)
N5 C23 1.369(10)
N5 N6 1.417(8)
C30 C31 1.381(10)
C30 C29 1.466(10)
C29 C28 1.372(10)
C29 N7 1.374(9)
C26 C25 1.353(10)
C26 C27 1.382(11)
C26 H26 0.9500
N7 C25 1.348(9)
C19 N6 1.470(9)
C19 C20 1.505(11)
C19 C18 1.545(10)
C19 H19 1.0000
C18 H18A 0.9900
C18 H18B 0.9900
C23 O4 1.242(10)
C23 C24 1.523(11)
C27 C28 1.388(10)
C27 H27 0.9500
C25 H25 0.9500
C28 H28 0.9500
C32 C33 1.375(10)
C32 C31 1.381(11)
C32 H32 0.9500
C7 C6 1.506(10)
C7 H7A 0.9800
C7 H7B 0.9800
C7 H7C 0.9800
O1 C5 1.225(9)
C4 C5 1.497(11)
C4 C3 1.511(10)
C4 H4A 0.9900
C4 H4B 0.9900
C3 H3A 0.9900
C3 H3B 0.9900
C5 N2 1.341(10)
C34 C33 1.375(10)
C34 H34 0.9500
C9 C8 1.370(11)
C9 H9 0.9500
C33 H33 0.9500
C31 H31 0.9500
C8 H8 0.9500
O2 C6 1.237(9)
O3 C22 1.245(8)
N6 C22 1.333(10)
C20 C21 1.539(10)
C20 H20A 0.9900
C20 H20B 0.9900
C21 C22 1.496(10)
C21 H21A 0.9900
C21 H21B 0.9900
C24 H24A 0.9800
C24 H24B 0.9800
C24 H24C 0.9800

loop_
_geom_torsion_atom_site_label_1
_geom_torsion_atom_site_label_2
_geom_torsion_atom_site_label_3
_geom_torsion_atom_site_label_4
_geom_torsion
C1 Pt1 N3 C17 1.8(7)
N4 Pt1 N3 C17 177.3(7)
C1 Pt1 N3 C13 -179.9(6)
N4 Pt1 N3 C13 -4.5(6)
N1 Pt1 N4 C8 7.5(7)
N3 Pt1 N4 C8 -174.0(7)
N1 Pt1 N4 C12 -175.9(5)
N3 Pt1 N4 C12 2.6(5)
C1 Pt1 N1 C6 -128.0(7)
N4 Pt1 N1 C6 56.5(7)
C1 Pt1 N1 N2 27.5(5)
N4 Pt1 N1 N2 -148.0(5)
N1 Pt1 C1 C2 -7.1(6)
N3 Pt1 C1 C2 174.4(6)
C17 N3 C13 C14 1.2(12)
Pt1 N3 C13 C14 -177.2(6)
C17 N3 C13 C12 -176.0(7)
Pt1 N3 C13 C12 5.6(9)
C15 C14 C13 N3 -1.7(12)
C15 C14 C13 C12 175.3(8)
C13 N3 C17 C16 -0.5(12)
Pt1 N3 C17 C16 177.7(6)
C15 C16 C17 N3 0.3(13)
Pt1 C1 C2 N2 -13.3(8)
Pt1 C1 C2 C3 -128.0(6)
C17 C16 C15 C14 -0.7(13)
C13 C14 C15 C16 1.4(13)
C12 C11 C10 C9 -1.2(12)
C8 N4 C12 C11 -2.2(11)
Pt1 N4 C12 C11 -179.1(6)
C8 N4 C12 C13 176.4(7)
Pt1 N4 C12 C13 -0.5(9)
C10 C11 C12 N4 3.1(12)
C10 C11 C12 C13 -175.4(8)
N3 C13 C12 N4 -3.3(11)
C14 C13 C12 N4 179.6(8)
N3 C13 C12 C11 175.3(7)
C14 C13 C12 C11 -1.8(13)
C18 Pt2 N8 C34 7.4(7)
N7 Pt2 N8 C34 -176.5(7)
C18 Pt2 N8 C30 -173.5(6)
N7 Pt2 N8 C30 2.6(6)
C18 Pt2 N5 C23 -125.0(6)
N7 Pt2 N5 C23 58.8(6)
C18 Pt2 N5 N6 24.0(5)
N7 Pt2 N5 N6 -152.2(5)
C34 N8 C30 C31 -4.9(12)
Pt2 N8 C30 C31 175.9(6)
C34 N8 C30 C29 175.8(7)
Pt2 N8 C30 C29 -3.4(9)
N8 C30 C29 C28 -176.4(7)
C31 C30 C29 C28 4.4(13)
N8 C30 C29 N7 2.1(10)
C31 C30 C29 N7 -177.1(8)
C28 C29 N7 C25 1.5(11)
C30 C29 N7 C25 -177.1(7)
C28 C29 N7 Pt2 178.6(6)
C30 C29 N7 Pt2 0.0(9)
N5 Pt2 N7 C25 -2.9(7)
N8 Pt2 N7 C25 175.4(7)
N5 Pt2 N7 C29 -179.7(5)
N8 Pt2 N7 C29 -1.4(6)
N6 C19 C18 Pt2 -14.5(8)
C20 C19 C18 Pt2 -129.9(6)
N5 Pt2 C18 C19 -4.6(5)
N8 Pt2 C18 C19 177.1(5)
N6 N5 C23 O4 -171.8(6)
Pt2 N5 C23 O4 -23.8(10)
N6 N5 C23 C24 6.7(10)
Pt2 N5 C23 C24 154.7(6)
C25 C26 C27 C28 -1.1(13)
C29 N7 C25 C26 -0.1(12)
Pt2 N7 C25 C26 -176.8(6)
C27 C26 C25 N7 -0.1(13)
N7 C29 C28 C27 -2.7(12)
C30 C29 C28 C27 175.8(7)
C26 C27 C28 C29 2.5(12)
C5 C4 C3 C2 -12.9(10)
N2 C2 C3 C4 7.2(10)
C1 C2 C3 C4 125.3(8)
C3 C4 C5 O1 -169.7(8)
C3 C4 C5 N2 14.0(9)
C30 N8 C34 C33 -0.7(12)
Pt2 N8 C34 C33 178.4(6)
C11 C10 C9 C8 -1.5(13)
C31 C32 C33 C34 -4.8(13)
N8 C34 C33 C32 5.6(13)
C33 C32 C31 C30 -0.6(13)
N8 C30 C31 C32 5.6(12)
C29 C30 C31 C32 -175.3(8)
C12 N4 C8 C9 -0.6(12)
Pt1 N4 C8 C9 175.9(6)
C10 C9 C8 N4 2.5(13)
C23 N5 N6 C22 -80.2(9)
Pt2 N5 N6 C22 126.6(7)
C23 N5 N6 C19 113.0(7)
Pt2 N5 N6 C19 -40.2(7)
C20 C19 N6 C22 -8.2(8)
C18 C19 N6 C22 -133.4(7)
C20 C19 N6 N5 160.6(6)
C18 C19 N6 N5 35.4(8)
N6 C19 C20 C21 21.8(7)
C18 C19 C20 C21 140.5(6)
N2 N1 C6 O2 -172.2(6)
Pt1 N1 C6 O2 -18.0(11)
N2 N1 C6 C7 7.4(9)
Pt1 N1 C6 C7 161.6(5)
C19 C20 C21 C22 -27.6(8)
O1 C5 N2 N1 16.0(13)
C4 C5 N2 N1 -167.6(7)
O1 C5 N2 C2 173.4(7)
C4 C5 N2 C2 -10.1(9)
C6 N1 N2 C5 -87.6(10)
Pt1 N1 N2 C5 113.4(7)
C6 N1 N2 C2 114.3(7)
Pt1 N1 N2 C2 -44.6(8)
C3 C2 N2 C5 1.8(9)
C1 C2 N2 C5 -122.7(7)
C3 C2 N2 N1 162.0(7)
C1 C2 N2 N1 37.6(9)
N5 N6 C22 O3 5.6(13)
C19 N6 C22 O3 172.2(7)
N5 N6 C22 C21 -176.3(7)
C19 N6 C22 C21 -9.7(8)
C20 C21 C22 O3 -159.0(8)
C20 C21 C22 N6 23.0(8)
